data_4061103
loop_
_publ_author_name
'Tsang, Chi-Wing'
'Rohrick, Crystal A.'
'Saini, Tejindra S.'
'Patrick, Brian O.'
'Gates, Derek P.'

_publ_section_title
;
 Destiny of Transient Phosphenium Ions Generated from the Addition of
 Electrophiles to Phosphaalkenes: Intramolecular C--H Activation,
 Donor--Acceptor Formation, and Linear Oligomerization
;
_journal_coden_ASTM ORGND7
_journal_issue 25
_journal_name_full Organometallics
_journal_page_first 5913
_journal_page_last 5923
_journal_paper_doi 10.1021/om0495022
_journal_volume 23
_journal_year 2004
_chemical_formula_moiety 'C22 H21 Cl3 Ga P '
_chemical_formula_sum 'C22 H21 Cl3 Ga P'
_chemical_formula_weight 492.46
_space_group_IT_number 2
_symmetry_cell_setting triclinic
_symmetry_Int_Tables_number 2
_symmetry_space_group_name_Hall '-P 1'
_symmetry_space_group_name_H-M 'P -1'
_cell_angle_alpha 108.054(5)
_cell_angle_beta 94.760(3)
_cell_angle_gamma 103.022(4)
_cell_formula_units_Z 2
_cell_length_a 9.882(1)
_cell_length_b 10.263(2)
_cell_length_c 12.204(2)
_cell_measurement_temperature 173.2
_cell_volume 1130.8(2)
_diffrn_ambient_temperature 173.2
_exptl_crystal_density_diffrn 1.446
_cod_original_formula_sum 'C22 H21 Cl3 Ga P '
_cod_database_code 4061103

loop_
_symmetry_equiv_pos_as_xyz
'  +x,  +y,  +z'
'  -x,  -y,  -z'

loop_
_atom_site_label
_atom_site_fract_x
_atom_site_fract_y
_atom_site_fract_z
_atom_site_U_iso_or_equiv
_atom_site_occupancy
_atom_site_refinement_flags
_atom_site_adp_type
_atom_site_calc_flag
_atom_site_calc_attached_atom
Ga(1) 0.74698(4) 0.28572(3) 0.25033(3) 0.0262(1) 1.000 . Uani d ?
Cl(1) 0.9009(1) 0.25368(9) 0.13601(9) 0.0476(3) 1.000 . Uani d ?
Cl(2) 0.8457(1) 0.3685(1) 0.43117(9) 0.0523(3) 1.000 . Uani d ?
Cl(3) 0.6158(1) 0.41004(9) 0.21002(9) 0.0451(3) 1.000 . Uani d ?
P(1) 0.62151(8) 0.04555(8) 0.21984(7) 0.0205(2) 1.000 . Uani d ?
C(1) 0.4633(3) -0.0171(3) 0.2535(2) 0.0186(7) 1.000 . Uani d ?
C(2) 0.4102(3) -0.1720(3) 0.2319(2) 0.0185(7) 1.000 . Uani d ?
C(3) 0.3668(3) -0.2173(3) 0.3228(3) 0.0275(8) 1.000 . Uani d ?
C(4) 0.3256(4) -0.3622(3) 0.3058(3) 0.0336(9) 1.000 . Uani d ?
C(5) 0.3228(4) -0.4602(3) 0.1988(3) 0.0343(9) 1.000 . Uani d ?
C(6) 0.3623(4) -0.4158(3) 0.1078(3) 0.0317(9) 1.000 . Uani d ?
C(7) 0.4068(3) -0.2728(3) 0.1241(3) 0.0261(8) 1.000 . Uani d ?
C(8) 0.3747(3) 0.0772(3) 0.3007(2) 0.0177(7) 1.000 . Uani d ?
C(9) 0.4327(3) 0.2147(3) 0.3820(3) 0.0271(8) 1.000 . Uani d ?
C(10) 0.3464(4) 0.3028(3) 0.4228(3) 0.0352(9) 1.000 . Uani d ?
C(11) 0.2033(4) 0.2567(3) 0.3817(3) 0.036(1) 1.000 . Uani d ?
C(12) 0.1440(3) 0.1202(3) 0.3034(3) 0.0290(9) 1.000 . Uani d ?
C(13) 0.2284(3) 0.0307(3) 0.2645(3) 0.0227(8) 1.000 . Uani d ?
C(14) 0.7288(3) -0.0771(3) 0.2023(2) 0.0181(7) 1.000 . Uani d ?
C(15) 0.7825(3) -0.1056(3) 0.3006(3) 0.0227(8) 1.000 . Uani d ?
C(16) 0.8660(3) -0.1996(3) 0.2849(3) 0.0309(9) 1.000 . Uani d ?
C(17) 0.8993(3) -0.2638(3) 0.1769(3) 0.0339(9) 1.000 . Uani d ?
C(18) 0.8491(3) -0.2305(3) 0.0822(3) 0.0315(9) 1.000 . Uani d ?
C(19) 0.7639(3) -0.1386(3) 0.0922(3) 0.0251(8) 1.000 . Uani d ?
C(20) 0.7546(4) -0.0348(4) 0.4217(3) 0.037(1) 1.000 . Uani d ?
C(21) 0.9889(4) -0.3672(4) 0.1617(4) 0.054(1) 1.000 . Uani d ?
C(22) 0.7092(4) -0.1110(4) -0.0154(3) 0.039(1) 1.000 . Uani d ?
H(1) 0.3653 -0.1475 0.3983 0.033 1.000 . Uiso c ?
H(2) 0.2986 -0.3942 0.3705 0.040 1.000 . Uiso c ?
H(3) 0.2928 -0.5619 0.1870 0.041 1.000 . Uiso c ?
H(4) 0.3589 -0.4860 0.0311 0.038 1.000 . Uiso c ?
H(5) 0.4358 -0.2420 0.0593 0.031 1.000 . Uiso c ?
H(6) 0.5344 0.2485 0.4100 0.032 1.000 . Uiso c ?
H(7) 0.3869 0.3978 0.4808 0.042 1.000 . Uiso c ?
H(8) 0.1434 0.3204 0.4078 0.042 1.000 . Uiso c ?
H(9) 0.0425 0.0876 0.2758 0.035 1.000 . Uiso c ?
H(10) 0.1852 -0.0666 0.2111 0.027 1.000 . Uiso c ?
H(11) 0.9026 -0.2213 0.3524 0.037 1.000 . Uiso c ?
H(12) 0.8750 -0.2731 0.0059 0.037 1.000 . Uiso c ?
H(13) 0.7855 0.0688 0.4421 0.044 1.000 . Uiso c ?
H(14) 0.8067 -0.0632 0.4785 0.044 1.000 . Uiso c ?
H(15) 0.6536 -0.0636 0.4239 0.044 1.000 . Uiso c ?
H(16) 1.0187 -0.3847 0.0847 0.065 1.000 . Uiso c ?
H(17) 0.9337 -0.4571 0.1661 0.065 1.000 . Uiso c ?
H(18) 1.0717 -0.3277 0.2228 0.065 1.000 . Uiso c ?
H(19) 0.7449 -0.1646 -0.0828 0.047 1.000 . Uiso c ?
H(20) 0.7409 -0.0093 -0.0032 0.047 1.000 . Uiso c ?
H(21) 0.6060 -0.1414 -0.0298 0.047 1.000 . Uiso c ?

loop_
_atom_site_aniso_label
_atom_site_aniso_U_11
_atom_site_aniso_U_22
_atom_site_aniso_U_33
_atom_site_aniso_U_12
_atom_site_aniso_U_13
_atom_site_aniso_U_23
Ga(1) 0.0171(2) 0.0217(2) 0.0421(2) 0.0060(1) 0.0085(2) 0.0122(2)
Cl(1) 0.0421(5) 0.0401(5) 0.0788(7) 0.0189(4) 0.0400(5) 0.0323(5)
Cl(2) 0.0311(5) 0.0539(6) 0.0497(6) -0.0031(4) -0.0067(4) 0.0000(5)
Cl(3) 0.0391(5) 0.0362(5) 0.0749(7) 0.0228(4) 0.0159(5) 0.0287(5)
P(1) 0.0152(4) 0.0193(4) 0.0301(4) 0.0073(3) 0.0074(3) 0.0100(3)
C(1) 0.017(1) 0.021(1) 0.018(1) 0.006(1) 0.003(1) 0.006(1)
C(2) 0.013(1) 0.018(1) 0.024(2) 0.005(1) 0.003(1) 0.006(1)
C(3) 0.030(2) 0.025(2) 0.026(2) 0.007(1) 0.004(1) 0.006(1)
C(4) 0.037(2) 0.027(2) 0.041(2) 0.008(1) 0.007(2) 0.018(2)
C(5) 0.028(2) 0.020(2) 0.054(2) 0.008(1) 0.002(2) 0.013(2)
C(6) 0.028(2) 0.022(2) 0.036(2) 0.006(1) 0.005(1) -0.003(1)
C(7) 0.021(2) 0.026(2) 0.026(2) 0.002(1) 0.005(1) 0.004(1)
C(8) 0.016(1) 0.018(1) 0.022(1) 0.006(1) 0.005(1) 0.009(1)
C(9) 0.015(1) 0.024(1) 0.039(2) 0.004(1) 0.008(1) 0.008(1)
C(10) 0.035(2) 0.019(1) 0.049(2) 0.008(1) 0.016(2) 0.005(2)
C(11) 0.030(2) 0.033(2) 0.058(2) 0.021(1) 0.023(2) 0.022(2)
C(12) 0.018(2) 0.035(2) 0.043(2) 0.012(1) 0.007(1) 0.021(2)
C(13) 0.015(1) 0.025(1) 0.029(2) 0.005(1) 0.002(1) 0.012(1)
C(14) 0.014(1) 0.017(1) 0.024(2) 0.006(1) 0.006(1) 0.006(1)
C(15) 0.018(1) 0.021(1) 0.029(2) 0.003(1) 0.004(1) 0.009(1)
C(16) 0.019(2) 0.027(2) 0.050(2) 0.006(1) -0.001(2) 0.020(2)
C(17) 0.017(2) 0.019(1) 0.064(2) 0.006(1) 0.008(2) 0.011(2)
C(18) 0.022(2) 0.020(1) 0.045(2) 0.003(1) 0.017(2) 0.000(1)
C(19) 0.020(2) 0.025(1) 0.027(2) 0.002(1) 0.009(1) 0.007(1)
C(20) 0.040(2) 0.048(2) 0.027(2) 0.016(2) 0.006(2) 0.016(2)
C(21) 0.034(2) 0.032(2) 0.097(3) 0.018(2) 0.015(2) 0.015(2)
C(22) 0.045(2) 0.047(2) 0.024(2) 0.010(2) 0.011(2) 0.012(2)

loop_
_geom_bond_atom_site_label_1
_geom_bond_atom_site_label_2
_geom_bond_distance
_geom_bond_site_symmetry_1
_geom_bond_site_symmetry_2
_geom_bond_publ_flag
Ga(1) Cl(1) 2.1592(9) . . yes
Ga(1) Cl(2) 2.157(1) . . yes
Ga(1) Cl(3) 2.1395(9) . . yes
Ga(1) P(1) 2.3935(8) . . yes
P(1) C(1) 1.687(3) . . yes
P(1) C(14) 1.796(3) . . yes
C(1) C(2) 1.488(4) . . yes
C(1) C(8) 1.468(4) . . yes
C(2) C(3) 1.392(4) . . yes
C(2) C(7) 1.391(4) . . yes
C(3) C(4) 1.393(4) . . yes
C(3) H(1) 0.98 . . no
C(4) C(5) 1.373(5) . . yes
C(4) H(2) 0.98 . . no
C(5) C(6) 1.378(5) . . yes
C(5) H(3) 0.98 . . no
C(6) C(7) 1.378(4) . . yes
C(6) H(4) 0.98 . . no
C(7) H(5) 0.98 . . no
C(8) C(9) 1.406(4) . . yes
C(8) C(13) 1.402(4) . . yes
C(9) C(10) 1.390(4) . . yes
C(9) H(6) 0.98 . . no
C(10) C(11) 1.381(5) . . yes
C(10) H(7) 0.98 . . no
C(11) C(12) 1.388(5) . . yes
C(11) H(8) 0.98 . . no
C(12) C(13) 1.380(4) . . yes
C(12) H(9) 0.98 . . no
C(13) H(10) 0.98 . . no
C(14) C(15) 1.410(4) . . yes
C(14) C(19) 1.405(4) . . yes
C(15) C(16) 1.385(4) . . yes
C(15) C(20) 1.510(4) . . yes
C(16) C(17) 1.382(5) . . yes
C(16) H(11) 0.98 . . no
C(17) C(18) 1.388(5) . . yes
C(17) C(21) 1.508(4) . . yes
C(18) C(19) 1.385(4) . . yes
C(18) H(12) 0.98 . . no
C(19) C(22) 1.510(5) . . yes
C(20) H(13) 0.98 . . no
C(20) H(14) 0.98 . . no
C(20) H(15) 0.98 . . no
C(21) H(16) 0.98 . . no
C(21) H(17) 0.98 . . no
C(21) H(18) 0.98 . . no
C(22) H(19) 0.98 . . no
C(22) H(20) 0.98 . . no
C(22) H(21) 0.98 . . no
